data_7062286
loop_
_publ_author_name
'Leitner, Zden\<ek'
'C\'isa\<rov\'a, Ivana'
'\<St\<epni\<cka, Petr'

_publ_section_title
;
 Synthesis and characterisation of group 11 metal complexes with a
 guanidine-tagged triphenylphosphine and evaluation of the isolated Au(i)
 complexes in gold-mediated organic reactions
;
_journal_issue 12
_journal_name_full 'New Journal of Chemistry'
_journal_page_first 5930
_journal_page_last 5938
_journal_paper_doi 10.1039/D3NJ00451A
_journal_volume 47
_journal_year 2023
_chemical_formula_moiety 'C25 H30 Au Cl N3 P'
_chemical_formula_sum 'C25 H30 Au Cl N3 P'
_chemical_formula_weight 635.90
_space_group_crystal_system monoclinic
_space_group_IT_number 14
_space_group_name_Hall '-P 2ybc'
_space_group_name_H-M_alt 'P 1 21/c 1'
_atom_sites_solution_hydrogens mixed
_atom_sites_solution_primary direct
_atom_sites_solution_secondary difmap
_audit_creation_method SHELXL-2017/1
_audit_update_record
;
2023-01-23 deposited with the CCDC.	2023-02-16 downloaded from the CCDC.
;
_cell_angle_alpha 90
_cell_angle_beta 107.3340(10)
_cell_angle_gamma 90
_cell_formula_units_Z 4
_cell_length_a 8.9997(3)
_cell_length_b 20.4818(7)
_cell_length_c 14.2314(4)
_cell_measurement_reflns_used 9184
_cell_measurement_temperature 150(2)
_cell_measurement_theta_max 27.49
_cell_measurement_theta_min 2.60
_cell_volume 2504.14(14)
_computing_cell_refinement 'SAINT V8.40A (Bruker Nano, Inc., 2019)'
_computing_data_collection 'Bruker Instrument Service vV6.2.12'
_computing_data_reduction 'SAINT V8.40A (Bruker Nano, Inc., 2019)'
_computing_molecular_graphics 'PLATON (Spek, 2017)'
_computing_publication_material 'PLATON (Spek, 2017)'
_computing_structure_refinement 'SHELXL-2017/1 (Sheldrick, 2017)'
_computing_structure_solution 'SHELXT 2014/5 (Sheldrick, 2014)'
_diffrn_ambient_temperature 150(2)
_diffrn_measured_fraction_theta_full 1.000
_diffrn_measured_fraction_theta_max 0.999
_diffrn_measurement_device_type 'Bruker D8 VENTURE Kappa Duo with PHOTON III'
_diffrn_measurement_method '\f and \w scans'
_diffrn_radiation_monochromator 'Quazar Mo multilayer optic'
_diffrn_radiation_source 'I\mS micro-focus sealed tube'
_diffrn_radiation_type MoK\a
_diffrn_radiation_wavelength 0.71073
_diffrn_reflns_av_R_equivalents 0.0237
_diffrn_reflns_av_unetI/netI 0.0108
_diffrn_reflns_Laue_measured_fraction_full 1.000
_diffrn_reflns_Laue_measured_fraction_max 0.999
_diffrn_reflns_limit_h_max 11
_diffrn_reflns_limit_h_min -11
_diffrn_reflns_limit_k_max 26
_diffrn_reflns_limit_k_min -26
_diffrn_reflns_limit_l_max 18
_diffrn_reflns_limit_l_min -18
_diffrn_reflns_number 72057
_diffrn_reflns_point_group_measured_fraction_full 1.000
_diffrn_reflns_point_group_measured_fraction_max 0.999
_diffrn_reflns_theta_full 25.242
_diffrn_reflns_theta_max 27.496
_diffrn_reflns_theta_min 1.989
_exptl_absorpt_coefficient_mu 6.062
_exptl_absorpt_correction_T_max 0.63
_exptl_absorpt_correction_T_min 0.57
_exptl_absorpt_correction_type multi-scan
_exptl_absorpt_process_details 'SADABS-2016/2 - Bruker AXS '
_exptl_crystal_colour colourless
_exptl_crystal_density_diffrn 1.687
_exptl_crystal_description prism
_exptl_crystal_F_000 1248
_exptl_crystal_size_max 0.12
_exptl_crystal_size_mid 0.09
_exptl_crystal_size_min 0.09
_refine_diff_density_max 0.424
_refine_diff_density_min -0.418
_refine_diff_density_rms 0.050
_refine_ls_extinction_method none
_refine_ls_goodness_of_fit_ref 1.087
_refine_ls_hydrogen_treatment constr
_refine_ls_matrix_type full
_refine_ls_number_parameters 284
_refine_ls_number_reflns 5764
_refine_ls_number_restraints 0
_refine_ls_restrained_S_all 1.087
_refine_ls_R_factor_all 0.0117
_refine_ls_R_factor_gt 0.0111
_refine_ls_shift/su_max 0.001
_refine_ls_shift/su_mean 0.000
_refine_ls_structure_factor_coef Fsqd
_refine_ls_weighting_details 'w=1/[\s^2^(Fo^2^)+(0.0094P)^2^+1.3637P] where P=(Fo^2^+2Fc^2^)/3'
_refine_ls_weighting_scheme calc
_refine_ls_wR_factor_gt 0.0269
_refine_ls_wR_factor_ref 0.0271
_reflns_Friedel_coverage 0.000
_reflns_number_gt 5601
_reflns_number_total 5764
_reflns_threshold_expression 'I > 2\s(I)'
_cod_data_source_file d3nj00451a2.cif
_cod_data_source_block zl88
_cod_depositor_comments 'Adding full bibliography for 7062284--7062291.cif.'
_cod_original_sg_symbol_H-M 'P 21/c'
_cod_database_code 7062286
_shelx_shelxl_version_number 2017/1
_shelx_space_group_comment
;
The symmetry employed for this shelxl refinement is uniquely defined
by the following loop, which should always be used as a source of
symmetry information in preference to the above space-group names.
They are only intended as comments.
;
_shelx_estimated_absorpt_t_min 0.530
_shelx_estimated_absorpt_t_max 0.611

loop_
_space_group_symop_operation_xyz
'x, y, z'
'-x, y+1/2, -z+1/2'
'-x, -y, -z'
'x, -y-1/2, z-1/2'

loop_
_atom_site_label
_atom_site_type_symbol
_atom_site_fract_x
_atom_site_fract_y
_atom_site_fract_z
_atom_site_U_iso_or_equiv
_atom_site_adp_type
_atom_site_occupancy
_atom_site_site_symmetry_order
_atom_site_calc_flag
_atom_site_refinement_flags_posn
_atom_site_refinement_flags_adp
_atom_site_refinement_flags_occupancy
_atom_site_disorder_assembly
_atom_site_disorder_group
Au Au 0.37700(2) 0.72820(2) 0.61955(2) 0.01947(2) Uani 1 1 d . . . . .
Cl Cl 0.53462(5) 0.81844(2) 0.65960(3) 0.02792(8) Uani 1 1 d . . . . .
P P 0.22635(4) 0.64006(2) 0.57839(3) 0.01799(7) Uani 1 1 d . . . . .
N1 N 0.47192(15) 0.61000(6) 0.76376(9) 0.0213(2) Uani 1 1 d . . . . .
N2 N 0.51083(15) 0.66081(6) 0.91235(9) 0.0248(3) Uani 1 1 d . . . . .
H2 H 0.504308 0.661567 0.973001 0.030 Uiso 1 1 d R U . . .
N3 N 0.36064(15) 0.56601(6) 0.87951(9) 0.0248(3) Uani 1 1 d . . . . .
H3N H 0.308801 0.539555 0.835111 0.030 Uiso 1 1 d R U . . .
C1 C 0.44821(16) 0.61141(7) 0.84959(10) 0.0204(3) Uani 1 1 d . . . . .
C2 C 0.43381(16) 0.55613(7) 0.70174(10) 0.0195(3) Uani 1 1 d . . . . .
C3 C 0.33105(16) 0.56372(7) 0.60594(10) 0.0180(3) Uani 1 1 d . . . . .
C4 C 0.30848(17) 0.51282(7) 0.53777(11) 0.0218(3) Uani 1 1 d . . . . .
H4 H 0.241244 0.518980 0.472848 0.026 Uiso 1 1 calc R U . . .
C5 C 0.38293(18) 0.45365(7) 0.56380(12) 0.0249(3) Uani 1 1 d . . . . .
H5 H 0.368229 0.419385 0.516932 0.030 Uiso 1 1 calc R U . . .
C6 C 0.47939(19) 0.44477(8) 0.65907(12) 0.0271(3) Uani 1 1 d . . . . .
H6 H 0.528281 0.403710 0.677935 0.033 Uiso 1 1 calc R U . . .
C7 C 0.50516(19) 0.49506(8) 0.72692(11) 0.0262(3) Uani 1 1 d . . . . .
H7 H 0.572311 0.488125 0.791666 0.031 Uiso 1 1 calc R U . . .
C8 C 0.12476(17) 0.63613(7) 0.44721(11) 0.0215(3) Uani 1 1 d . . . . .
C9 C 0.2050(2) 0.65530(10) 0.38245(12) 0.0381(4) Uani 1 1 d . . . . .
H9 H 0.307411 0.672339 0.407446 0.046 Uiso 1 1 calc R U . . .
C10 C 0.1374(2) 0.64988(11) 0.28151(13) 0.0444(5) Uani 1 1 d . . . . .
H10 H 0.194347 0.661995 0.237755 0.053 Uiso 1 1 calc R U . . .
C11 C -0.0130(2) 0.62681(9) 0.24488(12) 0.0368(4) Uani 1 1 d . . . . .
H11 H -0.059651 0.622944 0.175826 0.044 Uiso 1 1 calc R U . . .
C12 C -0.0950(2) 0.60945(9) 0.30846(13) 0.0339(4) Uani 1 1 d . . . . .
H12 H -0.199324 0.594558 0.283027 0.041 Uiso 1 1 calc R U . . .
C13 C -0.02684(18) 0.61349(8) 0.40947(12) 0.0268(3) Uani 1 1 d . . . . .
H13 H -0.083918 0.600761 0.452872 0.032 Uiso 1 1 calc R U . . .
C14 C 0.07338(16) 0.63414(7) 0.63728(10) 0.0209(3) Uani 1 1 d . . . . .
C15 C 0.0024(2) 0.69087(8) 0.65628(12) 0.0296(3) Uani 1 1 d . . . . .
H15 H 0.041558 0.732268 0.645051 0.036 Uiso 1 1 calc R U . . .
C16 C -0.1256(2) 0.68728(10) 0.69157(14) 0.0368(4) Uani 1 1 d . . . . .
H16 H -0.174289 0.726150 0.703854 0.044 Uiso 1 1 calc R U . . .
C17 C -0.18197(19) 0.62714(10) 0.70884(12) 0.0342(4) Uani 1 1 d . . . . .
H17 H -0.270521 0.624711 0.731981 0.041 Uiso 1 1 calc R U . . .
C18 C -0.10977(19) 0.57051(9) 0.69250(12) 0.0306(4) Uani 1 1 d . . . . .
H18 H -0.147438 0.529281 0.705864 0.037 Uiso 1 1 calc R U . . .
C19 C 0.01775(18) 0.57370(8) 0.65657(11) 0.0251(3) Uani 1 1 d . . . . .
H19 H 0.066908 0.534709 0.645191 0.030 Uiso 1 1 calc R U . . .
C20 C 0.63452(17) 0.70251(7) 0.89795(11) 0.0207(3) Uani 1 1 d . . . . .
H20 H 0.627465 0.701491 0.826496 0.025 Uiso 1 1 calc R U . . .
C21 C 0.6112(2) 0.77227(8) 0.92525(15) 0.0367(4) Uani 1 1 d . . . . .
H21A H 0.511167 0.788422 0.882875 0.055 Uiso 1 1 calc R U . . .
H21B H 0.695547 0.799524 0.916393 0.055 Uiso 1 1 calc R U . . .
H21C H 0.611853 0.774087 0.994179 0.055 Uiso 1 1 calc R U . . .
C22 C 0.7931(2) 0.67723(9) 0.95566(15) 0.0397(4) Uani 1 1 d . . . . .
H22A H 0.802995 0.678133 1.026122 0.059 Uiso 1 1 calc R U . . .
H22B H 0.873785 0.704867 0.942823 0.059 Uiso 1 1 calc R U . . .
H22C H 0.805349 0.632300 0.935505 0.059 Uiso 1 1 calc R U . . .
C23 C 0.30205(18) 0.57112(8) 0.96477(11) 0.0267(3) Uani 1 1 d . . . . .
H23 H 0.391347 0.581752 1.023997 0.032 Uiso 1 1 calc R U . . .
C24 C 0.1796(2) 0.62414(10) 0.95212(14) 0.0393(4) Uani 1 1 d . . . . .
H24A H 0.222472 0.665916 0.938848 0.059 Uiso 1 1 calc R U . . .
H24B H 0.148928 0.627723 1.012472 0.059 Uiso 1 1 calc R U . . .
H24C H 0.088307 0.612969 0.896862 0.059 Uiso 1 1 calc R U . . .
C25 C 0.2385(2) 0.50441(10) 0.98007(14) 0.0405(4) Uani 1 1 d . . . . .
H25A H 0.152186 0.492862 0.921977 0.061 Uiso 1 1 calc R U . . .
H25B H 0.201255 0.505735 1.038108 0.061 Uiso 1 1 calc R U . . .
H25C H 0.321188 0.471680 0.989983 0.061 Uiso 1 1 calc R U . . .

loop_
_atom_site_aniso_label
_atom_site_aniso_U_11
_atom_site_aniso_U_22
_atom_site_aniso_U_33
_atom_site_aniso_U_23
_atom_site_aniso_U_13
_atom_site_aniso_U_12
Au 0.02106(3) 0.01642(3) 0.02036(3) -0.00006(2) 0.00529(2) -0.00191(2)
Cl 0.0361(2) 0.02122(17) 0.02405(17) -0.00114(13) 0.00521(15) -0.00963(15)
P 0.01673(16) 0.01738(16) 0.02010(16) -0.00099(13) 0.00585(13) -0.00120(13)
N1 0.0242(6) 0.0202(6) 0.0195(6) -0.0029(5) 0.0064(5) -0.0018(5)
N2 0.0265(7) 0.0303(7) 0.0197(6) -0.0069(5) 0.0102(5) -0.0082(5)
N3 0.0264(7) 0.0264(7) 0.0230(6) -0.0056(5) 0.0095(5) -0.0066(5)
C1 0.0173(7) 0.0215(7) 0.0211(7) -0.0005(5) 0.0039(5) 0.0008(5)
C2 0.0184(7) 0.0211(7) 0.0208(6) -0.0019(5) 0.0085(5) -0.0023(5)
C3 0.0164(6) 0.0182(7) 0.0210(6) -0.0005(5) 0.0079(5) -0.0016(5)
C4 0.0214(7) 0.0220(7) 0.0223(7) -0.0034(6) 0.0070(6) -0.0034(6)
C5 0.0289(8) 0.0194(7) 0.0292(8) -0.0064(6) 0.0129(6) -0.0036(6)
C6 0.0306(8) 0.0193(7) 0.0332(8) 0.0012(6) 0.0121(7) 0.0041(6)
C7 0.0281(8) 0.0251(8) 0.0242(7) 0.0018(6) 0.0057(6) 0.0035(6)
C8 0.0204(7) 0.0211(7) 0.0214(7) 0.0008(5) 0.0039(6) 0.0010(6)
C9 0.0248(8) 0.0626(12) 0.0260(8) 0.0047(8) 0.0064(7) -0.0078(8)
C10 0.0398(10) 0.0682(14) 0.0259(8) 0.0082(9) 0.0107(8) -0.0029(10)
C11 0.0404(10) 0.0406(10) 0.0223(8) 0.0057(7) -0.0016(7) 0.0056(8)
C12 0.0264(8) 0.0350(9) 0.0322(8) 0.0026(7) -0.0035(7) -0.0009(7)
C13 0.0228(7) 0.0276(8) 0.0284(8) 0.0028(6) 0.0049(6) -0.0019(6)
C14 0.0179(7) 0.0244(7) 0.0210(7) -0.0021(5) 0.0067(5) -0.0001(5)
C15 0.0307(8) 0.0260(8) 0.0346(8) -0.0007(6) 0.0134(7) 0.0046(7)
C16 0.0316(9) 0.0430(10) 0.0400(9) -0.0044(8) 0.0170(8) 0.0109(8)
C17 0.0226(8) 0.0550(11) 0.0281(8) -0.0090(7) 0.0122(6) -0.0033(7)
C18 0.0286(8) 0.0392(9) 0.0266(8) -0.0070(7) 0.0124(7) -0.0122(7)
C19 0.0250(8) 0.0255(7) 0.0269(7) -0.0044(6) 0.0110(6) -0.0038(6)
C20 0.0210(7) 0.0209(7) 0.0210(6) -0.0019(5) 0.0072(6) -0.0014(5)
C21 0.0466(11) 0.0218(8) 0.0495(11) 0.0006(7) 0.0262(9) 0.0027(7)
C22 0.0243(8) 0.0360(10) 0.0547(11) 0.0096(8) 0.0058(8) 0.0033(7)
C23 0.0227(7) 0.0367(9) 0.0213(7) -0.0017(6) 0.0076(6) -0.0064(6)
C24 0.0270(9) 0.0497(11) 0.0423(10) -0.0117(8) 0.0120(8) 0.0005(8)
C25 0.0396(10) 0.0458(11) 0.0376(10) 0.0042(8) 0.0139(8) -0.0127(8)

loop_
_atom_type_symbol
_atom_type_description
_atom_type_scat_dispersion_real
_atom_type_scat_dispersion_imag
_atom_type_scat_source
C C 0.0033 0.0016 'International Tables Vol C Tables 4.2.6.8 and 6.1.1.4'
H H 0.0000 0.0000 'International Tables Vol C Tables 4.2.6.8 and 6.1.1.4'
Au Au -2.0133 8.8022 'International Tables Vol C Tables 4.2.6.8 and 6.1.1.4'
Cl Cl 0.1484 0.1585 'International Tables Vol C Tables 4.2.6.8 and 6.1.1.4'
N N 0.0061 0.0033 'International Tables Vol C Tables 4.2.6.8 and 6.1.1.4'
P P 0.1023 0.0942 'International Tables Vol C Tables 4.2.6.8 and 6.1.1.4'

loop_
_geom_angle_atom_site_label_1
_geom_angle_atom_site_label_2
_geom_angle_atom_site_label_3
_geom_angle
_geom_angle_site_symmetry_1
_geom_angle_site_symmetry_3
_geom_angle_publ_flag
P Au Cl 178.839(13) . . ?
C3 P C14 105.07(7) . . ?
C3 P C8 104.74(7) . . ?
C14 P C8 104.61(7) . . ?
C3 P Au 114.00(5) . . ?
C14 P Au 114.72(5) . . ?
C8 P Au 112.70(5) . . ?
C1 N1 C2 122.35(13) . . ?
C1 N2 C20 121.78(12) . . ?
C1 N2 H2 121.4 . . ?
C20 N2 H2 113.7 . . ?
C1 N3 C23 126.39(13) . . ?
C1 N3 H3N 116.0 . . ?
C23 N3 H3N 113.9 . . ?
N1 C1 N2 118.86(13) . . ?
N1 C1 N3 123.26(13) . . ?
N2 C1 N3 117.87(13) . . ?
N1 C2 C7 122.53(13) . . ?
N1 C2 C3 119.55(13) . . ?
C7 C2 C3 117.64(13) . . ?
C4 C3 C2 120.48(13) . . ?
C4 C3 P 122.43(11) . . ?
C2 C3 P 117.04(10) . . ?
C5 C4 C3 120.66(14) . . ?
C5 C4 H4 119.7 . . ?
C3 C4 H4 119.7 . . ?
C4 C5 C6 119.33(14) . . ?
C4 C5 H5 120.3 . . ?
C6 C5 H5 120.3 . . ?
C7 C6 C5 120.70(14) . . ?
C7 C6 H6 119.6 . . ?
C5 C6 H6 119.6 . . ?
C6 C7 C2 121.11(14) . . ?
C6 C7 H7 119.4 . . ?
C2 C7 H7 119.4 . . ?
C9 C8 C13 118.93(14) . . ?
C9 C8 P 117.88(12) . . ?
C13 C8 P 123.17(12) . . ?
C8 C9 C10 120.73(16) . . ?
C8 C9 H9 119.6 . . ?
C10 C9 H9 119.6 . . ?
C11 C10 C9 119.78(17) . . ?
C11 C10 H10 120.1 . . ?
C9 C10 H10 120.1 . . ?
C12 C11 C10 119.90(16) . . ?
C12 C11 H11 120.1 . . ?
C10 C11 H11 120.1 . . ?
C11 C12 C13 120.54(16) . . ?
C11 C12 H12 119.7 . . ?
C13 C12 H12 119.7 . . ?
C12 C13 C8 120.08(15) . . ?
C12 C13 H13 120.0 . . ?
C8 C13 H13 120.0 . . ?
C15 C14 C19 119.41(14) . . ?
C15 C14 P 119.29(12) . . ?
C19 C14 P 121.10(11) . . ?
C16 C15 C14 120.31(16) . . ?
C16 C15 H15 119.8 . . ?
C14 C15 H15 119.8 . . ?
C17 C16 C15 119.99(16) . . ?
C17 C16 H16 120.0 . . ?
C15 C16 H16 120.0 . . ?
C16 C17 C18 120.13(15) . . ?
C16 C17 H17 119.9 . . ?
C18 C17 H17 119.9 . . ?
C17 C18 C19 120.21(16) . . ?
C17 C18 H18 119.9 . . ?
C19 C18 H18 119.9 . . ?
C18 C19 C14 119.93(15) . . ?
C18 C19 H19 120.0 . . ?
C14 C19 H19 120.0 . . ?
N2 C20 C22 110.99(13) . . ?
N2 C20 C21 110.22(13) . . ?
C22 C20 C21 111.42(15) . . ?
N2 C20 H20 108.0 . . ?
C22 C20 H20 108.0 . . ?
C21 C20 H20 108.0 . . ?
C20 C21 H21A 109.5 . . ?
C20 C21 H21B 109.5 . . ?
H21A C21 H21B 109.5 . . ?
C20 C21 H21C 109.5 . . ?
H21A C21 H21C 109.5 . . ?
H21B C21 H21C 109.5 . . ?
C20 C22 H22A 109.5 . . ?
C20 C22 H22B 109.5 . . ?
H22A C22 H22B 109.5 . . ?
C20 C22 H22C 109.5 . . ?
H22A C22 H22C 109.5 . . ?
H22B C22 H22C 109.5 . . ?
N3 C23 C24 112.37(14) . . ?
N3 C23 C25 107.33(14) . . ?
C24 C23 C25 111.62(15) . . ?
N3 C23 H23 108.5 . . ?
C24 C23 H23 108.5 . . ?
C25 C23 H23 108.5 . . ?
C23 C24 H24A 109.5 . . ?
C23 C24 H24B 109.5 . . ?
H24A C24 H24B 109.5 . . ?
C23 C24 H24C 109.5 . . ?
H24A C24 H24C 109.5 . . ?
H24B C24 H24C 109.5 . . ?
C23 C25 H25A 109.5 . . ?
C23 C25 H25B 109.5 . . ?
H25A C25 H25B 109.5 . . ?
C23 C25 H25C 109.5 . . ?
H25A C25 H25C 109.5 . . ?
H25B C25 H25C 109.5 . . ?

loop_
_geom_bond_atom_site_label_1
_geom_bond_atom_site_label_2
_geom_bond_distance
_geom_bond_site_symmetry_2
_geom_bond_publ_flag
Au P 2.2286(4) . ?
Au Cl 2.2960(4) . ?
P C3 1.8074(14) . ?
P C14 1.8166(15) . ?
P C8 1.8195(15) . ?
N1 C1 1.3013(18) . ?
N1 C2 1.3906(18) . ?
N2 C1 1.3561(19) . ?
N2 C20 1.4651(19) . ?
N2 H2 0.8825 . ?
N3 C1 1.3665(19) . ?
N3 C23 1.4638(19) . ?
N3 H3N 0.8572 . ?
C2 C7 1.403(2) . ?
C2 C3 1.4095(19) . ?
C3 C4 1.3970(19) . ?
C4 C5 1.381(2) . ?
C4 H4 0.9500 . ?
C5 C6 1.387(2) . ?
C5 H5 0.9500 . ?
C6 C7 1.383(2) . ?
C6 H6 0.9500 . ?
C7 H7 0.9500 . ?
C8 C9 1.386(2) . ?
C8 C13 1.389(2) . ?
C9 C10 1.388(2) . ?
C9 H9 0.9500 . ?
C10 C11 1.380(3) . ?
C10 H10 0.9500 . ?
C11 C12 1.374(3) . ?
C11 H11 0.9500 . ?
C12 C13 1.387(2) . ?
C12 H12 0.9500 . ?
C13 H13 0.9500 . ?
C14 C15 1.391(2) . ?
C14 C19 1.393(2) . ?
C15 C16 1.388(2) . ?
C15 H15 0.9500 . ?
C16 C17 1.382(3) . ?
C16 H16 0.9500 . ?
C17 C18 1.383(3) . ?
C17 H17 0.9500 . ?
C18 C19 1.390(2) . ?
C18 H18 0.9500 . ?
C19 H19 0.9500 . ?
C20 C22 1.510(2) . ?
C20 C21 1.512(2) . ?
C20 H20 1.0000 . ?
C21 H21A 0.9800 . ?
C21 H21B 0.9800 . ?
C21 H21C 0.9800 . ?
C22 H22A 0.9800 . ?
C22 H22B 0.9800 . ?
C22 H22C 0.9800 . ?
C23 C24 1.519(2) . ?
C23 C25 1.522(2) . ?
C23 H23 1.0000 . ?
C24 H24A 0.9800 . ?
C24 H24B 0.9800 . ?
C24 H24C 0.9800 . ?
C25 H25A 0.9800 . ?
C25 H25B 0.9800 . ?
C25 H25C 0.9800 . ?
